data_7240652
loop_
_publ_author_name
'Urbanovsk\'y, Peter'
'Kotek, Jan'
'C\'isa\<rov\'a, Ivana'
'Hermann, Petr'

_publ_section_title
;
 Selective and clean synthesis of aminoalkyl-H-phosphinic acids from
 hypophosphorous acid by phospha-Mannich reaction
;
_journal_issue 36
_journal_name_full 'RSC Advances'
_journal_page_first 21329
_journal_page_last 21349
_journal_paper_doi 10.1039/D0RA03075A
_journal_volume 10
_journal_year 2020
_chemical_formula_moiety 'C13 H26 N O2 P'
_chemical_formula_sum 'C13 H26 N O2 P'
_chemical_formula_weight 259.32
_space_group_crystal_system triclinic
_space_group_IT_number 2
_space_group_name_Hall '-P 1'
_space_group_name_H-M_alt 'P -1'
_atom_sites_solution_hydrogens mixed
_atom_sites_solution_primary direct
_atom_sites_solution_secondary difmap
_audit_creation_method SHELXL-2014/7
_audit_update_record
;
2020-02-19 deposited with the CCDC.	2020-05-15 downloaded from the CCDC.
;
_cell_angle_alpha 71.4180(10)
_cell_angle_beta 68.6890(10)
_cell_angle_gamma 81.2800(10)
_cell_formula_units_Z 2
_cell_length_a 8.5485(2)
_cell_length_b 8.7247(2)
_cell_length_c 10.3439(2)
_cell_measurement_reflns_used 4913
_cell_measurement_temperature 150(2)
_cell_measurement_theta_max 27.5063
_cell_measurement_theta_min 2.4649
_cell_volume 680.70(3)
_computing_cell_refinement 'SAINT V8.38A (Bruker AXS Inc., 2017)'
_computing_data_collection 'Bruker Instrument Service V6.2.9'
_computing_data_reduction 'SAINT V8.38A (Bruker AXS Inc., 2017)'
_computing_structure_refinement 'SHELXL 2014/7 (Sheldrick, 2014)'
_computing_structure_solution 'SHELXT 2014/5 (Sheldrick, 2014)'
_diffrn_ambient_temperature 150(2)
_diffrn_detector_area_resol_mean 8.3333
_diffrn_measured_fraction_theta_full 0.998
_diffrn_measured_fraction_theta_max 0.990
_diffrn_measurement_device_type 'Bruker APEX-II CCD'
_diffrn_measurement_method '\f and \w scans'
_diffrn_radiation_monochromator graphite
_diffrn_radiation_source 'fine-focus sealed tube'
_diffrn_radiation_type MoK\a
_diffrn_radiation_wavelength 0.71073
_diffrn_reflns_av_R_equivalents 0.0133
_diffrn_reflns_av_unetI/netI 0.0183
_diffrn_reflns_Laue_measured_fraction_full 0.998
_diffrn_reflns_Laue_measured_fraction_max 0.990
_diffrn_reflns_limit_h_max 9
_diffrn_reflns_limit_h_min -11
_diffrn_reflns_limit_k_max 11
_diffrn_reflns_limit_k_min -10
_diffrn_reflns_limit_l_max 9
_diffrn_reflns_limit_l_min -13
_diffrn_reflns_number 7152
_diffrn_reflns_point_group_measured_fraction_full 0.998
_diffrn_reflns_point_group_measured_fraction_max 0.990
_diffrn_reflns_theta_full 25.242
_diffrn_reflns_theta_max 27.506
_diffrn_reflns_theta_min 2.206
_exptl_absorpt_coefficient_mu 0.194
_exptl_absorpt_correction_T_max 0.93
_exptl_absorpt_correction_T_min 0.89
_exptl_absorpt_correction_type multi-scan
_exptl_absorpt_process_details
;
SADABS-2016/2 - Bruker AXS area detector scaling and absorption correction
;
_exptl_crystal_colour colourless
_exptl_crystal_density_diffrn 1.265
_exptl_crystal_description prism
_exptl_crystal_F_000 284
_exptl_crystal_size_max 0.828
_exptl_crystal_size_mid 0.486
_exptl_crystal_size_min 0.370
_refine_diff_density_max 0.371
_refine_diff_density_min -0.337
_refine_diff_density_rms 0.045
_refine_ls_extinction_method none
_refine_ls_goodness_of_fit_ref 1.048
_refine_ls_hydrogen_treatment mixed
_refine_ls_matrix_type full
_refine_ls_number_parameters 162
_refine_ls_number_reflns 3105
_refine_ls_number_restraints 0
_refine_ls_restrained_S_all 1.048
_refine_ls_R_factor_all 0.0353
_refine_ls_R_factor_gt 0.0312
_refine_ls_shift/su_max 0.001
_refine_ls_shift/su_mean 0.000
_refine_ls_structure_factor_coef Fsqd
_refine_ls_weighting_details 'w=1/[\s^2^(Fo^2^)+(0.0434P)^2^+0.2845P] where P=(Fo^2^+2Fc^2^)/3'
_refine_ls_weighting_scheme calc
_refine_ls_wR_factor_gt 0.0821
_refine_ls_wR_factor_ref 0.0846
_reflns_Friedel_coverage 0.000
_reflns_number_gt 2803
_reflns_number_total 3105
_reflns_threshold_expression 'I > 2\s(I)'
_cod_data_source_file d0ra03075a3.cif
_cod_data_source_block dcampin
_cod_depositor_comments
;
The following automatic conversions were performed:

data item '_exptl_absorpt_correction_type' value 'Multi-Scan' was
changed to 'multi-scan' in accordance with the
/home/data/users/saulius/crontab/automatic-downloads/rss-feeds/RSC/lib/dictionaries/cif_core.dic
dictionary named 'cif_core.dic' version 2.4.2 last updated on
2011-04-26.

Automatic conversion script
Id: cif_fix_values 7556 2019-12-06 15:28:31Z antanas 

 Adding full bibliography for 7240636--7240653.cif.
;
_cod_database_code 7240652
_shelx_shelxl_version_number 2014/7
_shelx_space_group_comment
;
The symmetry employed for this shelxl refinement is uniquely defined
by the following loop, which should always be used as a source of
symmetry information in preference to the above space-group names.
They are only intended as comments.
;
_shelx_estimated_absorpt_t_min 0.856
_shelx_estimated_absorpt_t_max 0.932

loop_
_space_group_symop_operation_xyz
'x, y, z'
'-x, -y, -z'

loop_
_atom_site_label
_atom_site_type_symbol
_atom_site_fract_x
_atom_site_fract_y
_atom_site_fract_z
_atom_site_U_iso_or_equiv
_atom_site_adp_type
_atom_site_occupancy
_atom_site_site_symmetry_order
_atom_site_calc_flag
_atom_site_refinement_flags_posn
_atom_site_refinement_flags_adp
_atom_site_refinement_flags_occupancy
_atom_site_disorder_assembly
_atom_site_disorder_group
P1 P 0.33630(4) 0.23698(4) 0.60086(3) 0.01501(10) Uani 1 1 d . . . . .
H1 H 0.256(2) 0.265(2) 0.7304(18) 0.029(4) Uiso 1 1 d . . . . .
O11 O 0.36298(11) 0.39851(10) 0.48901(10) 0.0216(2) Uani 1 1 d . . . . .
O12 O 0.25028(11) 0.10701(11) 0.59137(11) 0.0235(2) Uani 1 1 d . . . . .
C2 C 0.54243(14) 0.15056(13) 0.61017(12) 0.0135(2) Uani 1 1 d . . . . .
H21 H 0.5263 0.0764 0.7086 0.016 Uiso 1 1 calc R U . . .
H22 H 0.5884 0.0848 0.5413 0.016 Uiso 1 1 calc R U . . .
N3 N 0.67213(12) 0.27083(12) 0.57737(10) 0.01170(19) Uani 1 1 d . . . . .
H31 H 0.634(2) 0.371(2) 0.5480(17) 0.021(4) Uiso 1 1 d . . . . .
C4 C 0.71139(14) 0.26742(14) 0.71064(12) 0.0132(2) Uani 1 1 d . . . . .
H41 H 0.7920 0.3547 0.6797 0.016 Uiso 1 1 calc R U . . .
C5 C 0.79788(15) 0.10790(14) 0.76981(13) 0.0162(2) Uani 1 1 d . . . . .
H51 H 0.9051 0.0910 0.6947 0.019 Uiso 1 1 calc R U . . .
H52 H 0.7253 0.0171 0.7951 0.019 Uiso 1 1 calc R U . . .
C6 C 0.83236(17) 0.11040(16) 0.90447(14) 0.0208(3) Uani 1 1 d . . . . .
H61 H 0.8829 0.0044 0.9448 0.025 Uiso 1 1 calc R U . . .
H62 H 0.9137 0.1945 0.8770 0.025 Uiso 1 1 calc R U . . .
C7 C 0.67077(16) 0.14540(16) 1.01922(13) 0.0200(3) Uani 1 1 d . . . . .
H71 H 0.6962 0.1475 1.1047 0.024 Uiso 1 1 calc R U . . .
H72 H 0.5917 0.0582 1.0507 0.024 Uiso 1 1 calc R U . . .
C8 C 0.58919(16) 0.30738(15) 0.95959(13) 0.0193(3) Uani 1 1 d . . . . .
H81 H 0.6651 0.3954 0.9347 0.023 Uiso 1 1 calc R U . . .
H82 H 0.4831 0.3267 1.0348 0.023 Uiso 1 1 calc R U . . .
C9 C 0.55206(15) 0.31012(14) 0.82446(13) 0.0164(2) Uani 1 1 d . . . . .
H91 H 0.4652 0.2315 0.8517 0.020 Uiso 1 1 calc R U . . .
H92 H 0.5077 0.4191 0.7832 0.020 Uiso 1 1 calc R U . . .
C10 C 0.82617(14) 0.24975(14) 0.44863(12) 0.0125(2) Uani 1 1 d . . . . .
H101 H 0.8596 0.1320 0.4660 0.015 Uiso 1 1 calc R U . . .
C11 C 0.97681(14) 0.34194(14) 0.42582(12) 0.0146(2) Uani 1 1 d . . . . .
H111 H 1.0089 0.3051 0.5141 0.018 Uiso 1 1 calc R U . . .
H112 H 0.9468 0.4592 0.4072 0.018 Uiso 1 1 calc R U . . .
C12 C 1.12473(15) 0.31178(15) 0.29682(13) 0.0181(2) Uani 1 1 d . . . . .
H121 H 1.2213 0.3738 0.2807 0.022 Uiso 1 1 calc R U . . .
H122 H 1.1592 0.1954 0.3190 0.022 Uiso 1 1 calc R U . . .
C13 C 1.07839(17) 0.36204(18) 0.15936(14) 0.0239(3) Uani 1 1 d . . . . .
H131 H 1.0572 0.4807 0.1304 0.029 Uiso 1 1 calc R U . . .
H132 H 1.1735 0.3339 0.0799 0.029 Uiso 1 1 calc R U . . .
C14 C 0.92263(16) 0.27792(16) 0.18317(13) 0.0190(3) Uani 1 1 d . . . . .
H141 H 0.9487 0.1602 0.1997 0.023 Uiso 1 1 calc R U . . .
H142 H 0.8903 0.3188 0.0951 0.023 Uiso 1 1 calc R U . . .
C15 C 0.77558(15) 0.30687(14) 0.31260(12) 0.0155(2) Uani 1 1 d . . . . .
H151 H 0.6778 0.2470 0.3279 0.019 Uiso 1 1 calc R U . . .
H152 H 0.7427 0.4236 0.2931 0.019 Uiso 1 1 calc R U . . .

loop_
_atom_site_aniso_label
_atom_site_aniso_U_11
_atom_site_aniso_U_22
_atom_site_aniso_U_33
_atom_site_aniso_U_23
_atom_site_aniso_U_13
_atom_site_aniso_U_12
P1 0.01173(15) 0.01384(16) 0.02089(17) -0.00511(12) -0.00695(12) -0.00065(11)
O11 0.0209(5) 0.0127(4) 0.0327(5) -0.0039(4) -0.0133(4) 0.0000(3)
O12 0.0192(4) 0.0166(4) 0.0388(5) -0.0055(4) -0.0152(4) -0.0038(3)
C2 0.0128(5) 0.0117(5) 0.0166(5) -0.0023(4) -0.0064(4) -0.0028(4)
N3 0.0112(4) 0.0101(4) 0.0142(4) -0.0027(4) -0.0054(4) -0.0006(3)
C4 0.0138(5) 0.0136(5) 0.0139(5) -0.0049(4) -0.0057(4) -0.0008(4)
C5 0.0180(6) 0.0158(6) 0.0170(5) -0.0053(4) -0.0092(5) 0.0028(4)
C6 0.0231(6) 0.0239(6) 0.0202(6) -0.0077(5) -0.0128(5) 0.0022(5)
C7 0.0242(6) 0.0234(6) 0.0148(5) -0.0048(5) -0.0077(5) -0.0062(5)
C8 0.0191(6) 0.0220(6) 0.0173(6) -0.0100(5) -0.0017(5) -0.0045(5)
C9 0.0150(6) 0.0164(6) 0.0178(6) -0.0067(4) -0.0043(5) 0.0006(4)
C10 0.0115(5) 0.0125(5) 0.0139(5) -0.0045(4) -0.0042(4) -0.0003(4)
C11 0.0125(5) 0.0161(5) 0.0170(5) -0.0059(4) -0.0052(4) -0.0023(4)
C12 0.0132(5) 0.0224(6) 0.0188(6) -0.0076(5) -0.0031(5) -0.0036(4)
C13 0.0199(6) 0.0331(7) 0.0164(6) -0.0050(5) -0.0022(5) -0.0090(5)
C14 0.0208(6) 0.0235(6) 0.0136(5) -0.0053(5) -0.0056(5) -0.0040(5)
C15 0.0151(5) 0.0173(6) 0.0155(5) -0.0038(4) -0.0073(4) -0.0013(4)

loop_
_atom_type_symbol
_atom_type_description
_atom_type_scat_dispersion_real
_atom_type_scat_dispersion_imag
_atom_type_scat_source
C C 0.0033 0.0016 'International Tables Vol C Tables 4.2.6.8 and 6.1.1.4'
H H 0.0000 0.0000 'International Tables Vol C Tables 4.2.6.8 and 6.1.1.4'
N N 0.0061 0.0033 'International Tables Vol C Tables 4.2.6.8 and 6.1.1.4'
O O 0.0106 0.0060 'International Tables Vol C Tables 4.2.6.8 and 6.1.1.4'
P P 0.1023 0.0942 'International Tables Vol C Tables 4.2.6.8 and 6.1.1.4'

loop_
_geom_angle_atom_site_label_1
_geom_angle_atom_site_label_2
_geom_angle_atom_site_label_3
_geom_angle
_geom_angle_site_symmetry_1
_geom_angle_site_symmetry_3
_geom_angle_publ_flag
O12 P1 O11 121.79(5) . . ?
O12 P1 C2 106.39(5) . . ?
O11 P1 C2 107.68(5) . . ?
O12 P1 H1 108.6(7) . . ?
O11 P1 H1 107.1(7) . . ?
C2 P1 H1 103.9(7) . . ?
N3 C2 P1 116.03(7) . . ?
N3 C2 H21 108.3 . . ?
P1 C2 H21 108.3 . . ?
N3 C2 H22 108.3 . . ?
P1 C2 H22 108.3 . . ?
H21 C2 H22 107.4 . . ?
C2 N3 C4 112.93(8) . . ?
C2 N3 C10 109.44(8) . . ?
C4 N3 C10 114.66(8) . . ?
C2 N3 H31 110.8(10) . . ?
C4 N3 H31 103.9(10) . . ?
C10 N3 H31 104.7(10) . . ?
N3 C4 C5 112.41(9) . . ?
N3 C4 C9 109.90(9) . . ?
C5 C4 C9 112.98(9) . . ?
N3 C4 H41 107.1 . . ?
C5 C4 H41 107.1 . . ?
C9 C4 H41 107.1 . . ?
C4 C5 C6 110.16(10) . . ?
C4 C5 H51 109.6 . . ?
C6 C5 H51 109.6 . . ?
C4 C5 H52 109.6 . . ?
C6 C5 H52 109.6 . . ?
H51 C5 H52 108.1 . . ?
C7 C6 C5 110.92(10) . . ?
C7 C6 H61 109.5 . . ?
C5 C6 H61 109.5 . . ?
C7 C6 H62 109.5 . . ?
C5 C6 H62 109.5 . . ?
H61 C6 H62 108.0 . . ?
C6 C7 C8 110.62(10) . . ?
C6 C7 H71 109.5 . . ?
C8 C7 H71 109.5 . . ?
C6 C7 H72 109.5 . . ?
C8 C7 H72 109.5 . . ?
H71 C7 H72 108.1 . . ?
C7 C8 C9 111.00(10) . . ?
C7 C8 H81 109.4 . . ?
C9 C8 H81 109.4 . . ?
C7 C8 H82 109.4 . . ?
C9 C8 H82 109.4 . . ?
H81 C8 H82 108.0 . . ?
C4 C9 C8 110.66(10) . . ?
C4 C9 H91 109.5 . . ?
C8 C9 H91 109.5 . . ?
C4 C9 H92 109.5 . . ?
C8 C9 H92 109.5 . . ?
H91 C9 H92 108.1 . . ?
C11 C10 C15 109.97(9) . . ?
C11 C10 N3 113.22(9) . . ?
C15 C10 N3 108.14(9) . . ?
C11 C10 H101 108.5 . . ?
C15 C10 H101 108.5 . . ?
N3 C10 H101 108.5 . . ?
C10 C11 C12 109.46(9) . . ?
C10 C11 H111 109.8 . . ?
C12 C11 H111 109.8 . . ?
C10 C11 H112 109.8 . . ?
C12 C11 H112 109.8 . . ?
H111 C11 H112 108.2 . . ?
C13 C12 C11 111.38(10) . . ?
C13 C12 H121 109.4 . . ?
C11 C12 H121 109.4 . . ?
C13 C12 H122 109.4 . . ?
C11 C12 H122 109.4 . . ?
H121 C12 H122 108.0 . . ?
C14 C13 C12 110.96(10) . . ?
C14 C13 H131 109.4 . . ?
C12 C13 H131 109.4 . . ?
C14 C13 H132 109.4 . . ?
C12 C13 H132 109.4 . . ?
H131 C13 H132 108.0 . . ?
C13 C14 C15 111.54(10) . . ?
C13 C14 H141 109.3 . . ?
C15 C14 H141 109.3 . . ?
C13 C14 H142 109.3 . . ?
C15 C14 H142 109.3 . . ?
H141 C14 H142 108.0 . . ?
C14 C15 C10 109.85(9) . . ?
C14 C15 H151 109.7 . . ?
C10 C15 H151 109.7 . . ?
C14 C15 H152 109.7 . . ?
C10 C15 H152 109.7 . . ?
H151 C15 H152 108.2 . . ?

loop_
_geom_bond_atom_site_label_1
_geom_bond_atom_site_label_2
_geom_bond_distance
_geom_bond_site_symmetry_2
_geom_bond_publ_flag
P1 O12 1.4874(9) . ?
P1 O11 1.4978(9) . ?
P1 C2 1.8322(11) . ?
P1 H1 1.346(16) . ?
C2 N3 1.5158(14) . ?
C2 H21 0.9900 . ?
C2 H22 0.9900 . ?
N3 C4 1.5236(14) . ?
N3 C10 1.5327(14) . ?
N3 H31 0.883(16) . ?
C4 C5 1.5271(16) . ?
C4 C9 1.5298(15) . ?
C4 H41 1.0000 . ?
C5 C6 1.5321(16) . ?
C5 H51 0.9900 . ?
C5 H52 0.9900 . ?
C6 C7 1.5237(18) . ?
C6 H61 0.9900 . ?
C6 H62 0.9900 . ?
C7 C8 1.5239(18) . ?
C7 H71 0.9900 . ?
C7 H72 0.9900 . ?
C8 C9 1.5343(17) . ?
C8 H81 0.9900 . ?
C8 H82 0.9900 . ?
C9 H91 0.9900 . ?
C9 H92 0.9900 . ?
C10 C11 1.5274(15) . ?
C10 C15 1.5314(15) . ?
C10 H101 1.0000 . ?
C11 C12 1.5314(16) . ?
C11 H111 0.9900 . ?
C11 H112 0.9900 . ?
C12 C13 1.5266(17) . ?
C12 H121 0.9900 . ?
C12 H122 0.9900 . ?
C13 C14 1.5215(18) . ?
C13 H131 0.9900 . ?
C13 H132 0.9900 . ?
C14 C15 1.5272(16) . ?
C14 H141 0.9900 . ?
C14 H142 0.9900 . ?
C15 H151 0.9900 . ?
C15 H152 0.9900 . ?
